data_4334663
loop_
_publ_author_name
'William Levason'
'David Pugh'
'Gillian Reid'

_publ_contact_author_address
;   School of Chemistry
    University of Southampton
    Southampton SO17 1BJ, UK
;
_publ_contact_author_email wxl@soton.ac.uk
_publ_contact_author_fax '023 8059 3781'
_publ_contact_author_name 'Professor William Levason'
_publ_contact_author_phone '023 8059 3792'
_publ_section_title
;
 Phosphine and Diphosphine Complexes of Silicon(IV) Halides
;
_journal_name_full 'Inorganic Chemistry'
_journal_page_first 5185
_journal_page_last 5193
_journal_paper_doi 10.1021/ic400077z
_journal_volume 52
_journal_year 2013
_chemical_formula_moiety 'C10 H24 Cl4 P2 Si'
_chemical_formula_sum 'C10 H24 Cl4 P2 Si'
_chemical_formula_weight 376.12
_chemical_name_systematic
;
 ?
;
_space_group_IT_number 15
_symmetry_cell_setting monoclinic
_symmetry_Int_Tables_number 15
_symmetry_space_group_name_Hall '-C 2yc'
_symmetry_space_group_name_H-M 'C 1 2/c 1'
_atom_sites_solution_hydrogens geom
_atom_sites_solution_primary direct
_atom_sites_solution_secondary difmap
_audit_creation_method SHELXL-97
_cell_angle_alpha 90.00
_cell_angle_beta 104.159(7)
_cell_angle_gamma 90.00
_cell_formula_units_Z 4
_cell_length_a 9.126(4)
_cell_length_b 11.875(5)
_cell_length_c 16.579(8)
_cell_measurement_reflns_used 3149
_cell_measurement_temperature 100(2)
_cell_measurement_theta_max 31.1
_cell_measurement_theta_min 2.5
_cell_volume 1742.1(14)
_computing_cell_refinement
;
CrystalClear-SM Expert 2.0 r11 (Rigaku, 2011)
;
_computing_data_collection
;
CrystalClear-SM Expert 2.0 r11 (Rigaku, 2011)
;
_computing_data_reduction
;
CrystalClear-SM Expert 2.0 r11 (Rigaku, 2011)
;
_computing_molecular_graphics 'ORTEP-3 (Farrugia, 1997)'
_computing_publication_material 'PLATON (Spek, 2003), WinGX (Farrugia, 1999) and enCIFer (Allen et al., 2004).'
_computing_structure_refinement 'SHELXL-97 (Sheldrick, 2008)'
_computing_structure_solution 'SHELXS-97 (Sheldrick, 1997)'
_diffrn_ambient_temperature 100(2)
_diffrn_detector CCD
_diffrn_detector_area_resol_mean 28.5714
_diffrn_measured_fraction_theta_full 0.986
_diffrn_measured_fraction_theta_max 0.986
_diffrn_measurement_device
;
AFC12 (Right): Kappa 3 circle
;
_diffrn_measurement_device_type
;
Rigaku Saturn724+ (2x2 bin mode)
;
_diffrn_measurement_method 'profile data from \w-scans'
_diffrn_measurement_specimen_support Mitegen
_diffrn_radiation_monochromator Confocal
_diffrn_radiation_source 'fine-focus sealed tube'
_diffrn_radiation_type MoK\a
_diffrn_radiation_wavelength 0.71073
_diffrn_reflns_av_R_equivalents 0.2091
_diffrn_reflns_av_sigmaI/netI 0.1356
_diffrn_reflns_limit_h_max 10
_diffrn_reflns_limit_h_min -10
_diffrn_reflns_limit_k_max 14
_diffrn_reflns_limit_k_min -13
_diffrn_reflns_limit_l_max 16
_diffrn_reflns_limit_l_min -19
_diffrn_reflns_number 3430
_diffrn_reflns_theta_full 25.02
_diffrn_reflns_theta_max 25.02
_diffrn_reflns_theta_min 3.36
_diffrn_source 'Rotating Anode'
_diffrn_source_current 55.0
_diffrn_source_power 2.5
_diffrn_source_voltage 45.0
_exptl_absorpt_coefficient_mu 0.912
_exptl_absorpt_correction_T_max 0.9909
_exptl_absorpt_correction_T_min 0.9558
_exptl_absorpt_correction_type multi-scan
_exptl_crystal_colour colourless
_exptl_crystal_density_diffrn 1.434
_exptl_crystal_description block
_exptl_crystal_F_000 784
_exptl_crystal_size_max 0.05
_exptl_crystal_size_mid 0.02
_exptl_crystal_size_min 0.01
_refine_diff_density_max 0.646
_refine_diff_density_min -1.015
_refine_diff_density_rms 0.168
_refine_ls_extinction_method none
_refine_ls_goodness_of_fit_ref 1.049
_refine_ls_hydrogen_treatment constr
_refine_ls_matrix_type full
_refine_ls_number_parameters 80
_refine_ls_number_reflns 1518
_refine_ls_number_restraints 0
_refine_ls_restrained_S_all 1.049
_refine_ls_R_factor_all 0.0837
_refine_ls_R_factor_gt 0.0709
_refine_ls_shift/su_max 0.000
_refine_ls_shift/su_mean 0.000
_refine_ls_structure_factor_coef Fsqd
_refine_ls_weighting_details 'calc w=1/[\s^2^(Fo^2^)+(0.0775P)^2^+0.0000P] where P=(Fo^2^+2Fc^2^)/3'
_refine_ls_weighting_scheme calc
_refine_ls_wR_factor_gt 0.1623
_refine_ls_wR_factor_ref 0.1740
_reflns_number_gt 1215
_reflns_number_total 1518
_reflns_threshold_expression I>2\s(I)
_cod_data_source_file ic400077z_si_002_06.cif
_cod_data_source_block Compound_5
_cod_database_code 4334663

loop_
_symmetry_equiv_pos_as_xyz
'x, y, z'
'-x, y, -z+1/2'
'x+1/2, y+1/2, z'
'-x+1/2, y+1/2, -z+1/2'
'-x, -y, -z'
'x, -y, z-1/2'
'-x+1/2, -y+1/2, -z'
'x+1/2, -y+1/2, z-1/2'

loop_
_atom_site_label
_atom_site_type_symbol
_atom_site_fract_x
_atom_site_fract_y
_atom_site_fract_z
_atom_site_U_iso_or_equiv
_atom_site_adp_type
_atom_site_occupancy
_atom_site_symmetry_multiplicity
_atom_site_calc_flag
_atom_site_refinement_flags
C1 C 1.3282(5) 0.4539(4) 0.3235(3) 0.0192(10) Uani 1 1 d .
H1A H 1.3251 0.4670 0.2642 0.023 Uiso 1 1 calc R
H1B H 1.3656 0.5238 0.3543 0.023 Uiso 1 1 calc R
C2 C 1.4402(5) 0.3589(4) 0.3561(3) 0.0235(11) Uani 1 1 d .
H2A H 1.4433 0.3445 0.4147 0.035 Uiso 1 1 calc R
H2B H 1.5410 0.3808 0.3509 0.035 Uiso 1 1 calc R
H2C H 1.4080 0.2904 0.3236 0.035 Uiso 1 1 calc R
C3 C 1.1515(5) 0.4177(4) 0.4451(3) 0.0202(10) Uani 1 1 d .
H3A H 1.0489 0.4093 0.4542 0.024 Uiso 1 1 calc R
H3B H 1.2102 0.3497 0.4675 0.024 Uiso 1 1 calc R
C4 C 1.2271(6) 0.5210(4) 0.4926(3) 0.0283(12) Uani 1 1 d .
H4A H 1.3332 0.5240 0.4900 0.042 Uiso 1 1 calc R
H4B H 1.2218 0.5159 0.5508 0.042 Uiso 1 1 calc R
H4C H 1.1749 0.5892 0.4674 0.042 Uiso 1 1 calc R
C5 C 1.0306(5) 0.5547(3) 0.2977(2) 0.0185(10) Uani 1 1 d .
H5A H 0.9450 0.5606 0.3245 0.022 Uiso 1 1 calc R
H5B H 1.0966 0.6210 0.3146 0.022 Uiso 1 1 calc R
Cl1 Cl 0.86262(11) 0.15598(9) 0.16786(6) 0.0171(4) Uani 1 1 d .
Cl2 Cl 0.83897(12) 0.28859(8) 0.33112(6) 0.0166(4) Uani 1 1 d .
P1 P 1.13730(12) 0.42661(10) 0.33319(6) 0.0137(4) Uani 1 1 d .
Si1 Si 1.0000 0.27992(14) 0.2500 0.0133(4) Uani 1 2 d S

loop_
_atom_site_aniso_label
_atom_site_aniso_U_11
_atom_site_aniso_U_22
_atom_site_aniso_U_33
_atom_site_aniso_U_23
_atom_site_aniso_U_13
_atom_site_aniso_U_12
C1 0.017(2) 0.023(3) 0.016(2) 0.0020(19) -0.0002(18) -0.003(2)
C2 0.020(2) 0.023(3) 0.026(3) 0.001(2) 0.0028(19) 0.001(2)
C3 0.026(3) 0.023(3) 0.012(2) -0.006(2) 0.0044(19) -0.001(2)
C4 0.035(3) 0.036(3) 0.012(2) -0.007(2) 0.003(2) -0.004(2)
C5 0.024(3) 0.017(2) 0.012(2) -0.0023(18) -0.0008(19) 0.000(2)
Cl1 0.0202(7) 0.0151(7) 0.0132(6) -0.0017(4) -0.0011(4) -0.0026(4)
Cl2 0.0178(6) 0.0198(7) 0.0120(6) 0.0001(4) 0.0031(4) -0.0015(4)
P1 0.0156(7) 0.0140(7) 0.0096(6) -0.0006(4) -0.0008(5) -0.0008(5)
Si1 0.0148(9) 0.0127(10) 0.0109(8) 0.000 0.0000(7) 0.000

loop_
_atom_type_symbol
_atom_type_description
_atom_type_scat_dispersion_real
_atom_type_scat_dispersion_imag
_atom_type_scat_source
C C 0.0033 0.0016 'International Tables Vol C Tables 4.2.6.8 and 6.1.1.4'
H H 0.0000 0.0000 'International Tables Vol C Tables 4.2.6.8 and 6.1.1.4'
Cl Cl 0.1484 0.1585 'International Tables Vol C Tables 4.2.6.8 and 6.1.1.4'
P P 0.1023 0.0942 'International Tables Vol C Tables 4.2.6.8 and 6.1.1.4'
Si Si 0.0817 0.0704 'International Tables Vol C Tables 4.2.6.8 and 6.1.1.4'

loop_
_geom_angle_atom_site_label_1
_geom_angle_atom_site_label_2
_geom_angle_atom_site_label_3
_geom_angle
_geom_angle_site_symmetry_1
_geom_angle_site_symmetry_3
C2 C1 P1 114.2(3) . .
C2 C1 H1A 108.7 . .
P1 C1 H1A 108.7 . .
C2 C1 H1B 108.7 . .
P1 C1 H1B 108.7 . .
H1A C1 H1B 107.6 . .
C1 C2 H2A 109.5 . .
C1 C2 H2B 109.5 . .
H2A C2 H2B 109.5 . .
C1 C2 H2C 109.5 . .
H2A C2 H2C 109.5 . .
H2B C2 H2C 109.5 . .
C4 C3 P1 112.8(3) . .
C4 C3 H3A 109.0 . .
P1 C3 H3A 109.0 . .
C4 C3 H3B 109.0 . .
P1 C3 H3B 109.0 . .
H3A C3 H3B 107.8 . .
C3 C4 H4A 109.5 . .
C3 C4 H4B 109.5 . .
H4A C4 H4B 109.5 . .
C3 C4 H4C 109.5 . .
H4A C4 H4C 109.5 . .
H4B C4 H4C 109.5 . .
C5 C5 P1 111.2(2) 2_755 .
C5 C5 H5A 109.4 2_755 .
P1 C5 H5A 109.4 . .
C5 C5 H5B 109.4 2_755 .
P1 C5 H5B 109.4 . .
H5A C5 H5B 108.0 . .
C1 P1 C5 105.7(2) . .
C1 P1 C3 105.5(2) . .
C5 P1 C3 106.0(2) . .
C1 P1 Si1 117.37(15) . .
C5 P1 Si1 105.04(14) . .
C3 P1 Si1 116.22(16) . .
Cl1 Si1 Cl1 95.12(9) . 2_755
Cl1 Si1 Cl2 92.57(5) . .
Cl1 Si1 Cl2 91.01(5) 2_755 .
Cl1 Si1 Cl2 91.01(5) . 2_755
Cl1 Si1 Cl2 92.57(5) 2_755 2_755
Cl2 Si1 Cl2 174.69(10) . 2_755
Cl1 Si1 P1 175.36(7) . .
Cl1 Si1 P1 89.50(5) 2_755 .
Cl2 Si1 P1 87.00(5) . .
Cl2 Si1 P1 89.11(6) 2_755 .
Cl1 Si1 P1 89.50(5) . 2_755
Cl1 Si1 P1 175.36(7) 2_755 2_755
Cl2 Si1 P1 89.11(6) . 2_755
Cl2 Si1 P1 87.00(5) 2_755 2_755
P1 Si1 P1 85.87(8) . 2_755

loop_
_geom_bond_atom_site_label_1
_geom_bond_atom_site_label_2
_geom_bond_distance
_geom_bond_site_symmetry_2
C1 C2 1.530(6) .
C1 P1 1.818(4) .
C1 H1A 0.9900 .
C1 H1B 0.9900 .
C2 H2A 0.9800 .
C2 H2B 0.9800 .
C2 H2C 0.9800 .
C3 C4 1.528(6) .
C3 P1 1.830(4) .
C3 H3A 0.9900 .
C3 H3B 0.9900 .
C4 H4A 0.9800 .
C4 H4B 0.9800 .
C4 H4C 0.9800 .
C5 C5 1.544(8) 2_755
C5 P1 1.824(4) .
C5 H5A 0.9900 .
C5 H5B 0.9900 .
Cl1 Si1 2.1811(16) .
Cl2 Si1 2.2239(12) .
P1 Si1 2.3793(17) .
Si1 Cl1 2.1811(16) 2_755
Si1 Cl2 2.2239(12) 2_755
Si1 P1 2.3793(17) 2_755

loop_
_geom_torsion_atom_site_label_1
_geom_torsion_atom_site_label_2
_geom_torsion_atom_site_label_3
_geom_torsion_atom_site_label_4
_geom_torsion
_geom_torsion_site_symmetry_1
_geom_torsion_site_symmetry_4
C2 C1 P1 C5 175.9(3) . .
C2 C1 P1 C3 64.0(4) . .
C2 C1 P1 Si1 -67.4(3) . .
C5 C5 P1 C1 85.3(4) 2_755 .
C5 C5 P1 C3 -163.0(4) 2_755 .
C5 C5 P1 Si1 -39.5(4) 2_755 .
C4 C3 P1 C1 53.9(4) . .
C4 C3 P1 C5 -57.9(4) . .
C4 C3 P1 Si1 -174.1(3) . .
C1 P1 Si1 Cl1 74.48(16) . 2_755
C5 P1 Si1 Cl1 -168.48(15) . 2_755
C3 P1 Si1 Cl1 -51.76(18) . 2_755
C1 P1 Si1 Cl2 165.52(16) . .
C5 P1 Si1 Cl2 -77.44(16) . .
C3 P1 Si1 Cl2 39.28(18) . .
C1 P1 Si1 Cl2 -18.10(17) . 2_755
C5 P1 Si1 Cl2 98.95(15) . 2_755
C3 P1 Si1 Cl2 -144.33(18) . 2_755
C1 P1 Si1 P1 -105.16(17) . 2_755
C5 P1 Si1 P1 11.89(14) . 2_755
C3 P1 Si1 P1 128.61(18) . 2_755
